data_1503841
loop_
_publ_author_name
'Zu, Liansuo'
'Zhang, Shilei'
'Xie, Hexin'
'Wang, Wei'

_publ_section_title
;
 Catalytic asymmetric oxa-Michael-Michael cascade for facile construction
 of chiral chromans via an aminal intermediate.
;
_journal_issue 7
_journal_name_full 'Organic letters'
_journal_page_first 1627
_journal_page_last 1630
_journal_paper_doi 10.1021/ol9003433
_journal_volume 11
_journal_year 2009
_chemical_absolute_configuration ad
_chemical_formula_moiety 'C23 H18 Br Cl N2 O4'
_chemical_formula_sum 'C23 H18 Br Cl N2 O4'
_chemical_formula_weight 501.75
_chemical_name_systematic
;

 ?

;
_space_group_IT_number 4
_symmetry_cell_setting monoclinic
_symmetry_space_group_name_Hall 'P 2yb'
_symmetry_space_group_name_H-M 'P 1 21 1'
_atom_sites_solution_hydrogens geom
_atom_sites_solution_primary direct
_atom_sites_solution_secondary difmap
_audit_creation_method SHELXL-97
_cell_angle_alpha 90.00
_cell_angle_beta 98.753(5)
_cell_angle_gamma 90.00
_cell_formula_units_Z 2
_cell_length_a 8.7885(7)
_cell_length_b 5.2010(5)
_cell_length_c 23.5047(19)
_cell_measurement_reflns_used 7293
_cell_measurement_temperature 228(2)
_cell_measurement_theta_max 28.74
_cell_measurement_theta_min 2.34
_cell_volume 1061.86(16)
_computing_cell_refinement 'Bruker SMART'
_computing_data_collection 'Bruker SMART'
_computing_data_reduction 'Bruker SAINT'
_computing_molecular_graphics 'Bruker SHELXTL'
_computing_publication_material 'Bruker SHELXTL'
_computing_structure_refinement 'SHELXL-97 (Sheldrick, 1997)'
_computing_structure_solution 'SHELXS-97 (Sheldrick, 1990)'
_diffrn_ambient_temperature 228(2)
_diffrn_measured_fraction_theta_full 0.987
_diffrn_measured_fraction_theta_max 0.987
_diffrn_measurement_device_type 'CCD area detector'
_diffrn_measurement_method 'phi and omega scans'
_diffrn_radiation_monochromator graphite
_diffrn_radiation_source 'fine-focus sealed tube'
_diffrn_radiation_type MoK\a
_diffrn_radiation_wavelength 0.71073
_diffrn_reflns_av_R_equivalents 0.0505
_diffrn_reflns_av_sigmaI/netI 0.0663
_diffrn_reflns_limit_h_max 12
_diffrn_reflns_limit_h_min -12
_diffrn_reflns_limit_k_max 7
_diffrn_reflns_limit_k_min -7
_diffrn_reflns_limit_l_max 34
_diffrn_reflns_limit_l_min -33
_diffrn_reflns_number 24397
_diffrn_reflns_theta_full 31.06
_diffrn_reflns_theta_max 31.06
_diffrn_reflns_theta_min 3.13
_exptl_absorpt_coefficient_mu 2.095
_exptl_absorpt_correction_T_max 0.942
_exptl_absorpt_correction_T_min 0.380
_exptl_absorpt_correction_type multi-scan
_exptl_absorpt_process_details Bruker,SADABS
_exptl_crystal_colour colourless
_exptl_crystal_density_diffrn 1.569
_exptl_crystal_density_method 'not measured'
_exptl_crystal_description needle
_exptl_crystal_F_000 508
_exptl_crystal_size_max 0.60
_exptl_crystal_size_mid 0.04
_exptl_crystal_size_min 0.03
_refine_diff_density_max 0.621
_refine_diff_density_min -0.395
_refine_diff_density_rms 0.054
_refine_ls_abs_structure_details 'Flack H D (1983), Acta Cryst. A39, 876-881'
_refine_ls_abs_structure_Flack 0.026(9)
_refine_ls_extinction_method none
_refine_ls_goodness_of_fit_ref 0.993
_refine_ls_hydrogen_treatment mixed
_refine_ls_matrix_type full
_refine_ls_number_parameters 284
_refine_ls_number_reflns 6428
_refine_ls_number_restraints 1
_refine_ls_restrained_S_all 0.993
_refine_ls_R_factor_all 0.0932
_refine_ls_R_factor_gt 0.0420
_refine_ls_shift/su_max 0.002
_refine_ls_shift/su_mean 0.000
_refine_ls_structure_factor_coef Fsqd
_refine_ls_weighting_details 'calc w=1/[\s^2^(Fo^2^)+(0.0283P)^2^+0.3472P] where P=(Fo^2^+2Fc^2^)/3'
_refine_ls_weighting_scheme calc
_refine_ls_wR_factor_gt 0.0871
_refine_ls_wR_factor_ref 0.1022
_reflns_number_gt 3833
_reflns_number_total 6428
_reflns_threshold_expression >2sigma(I)
_cod_data_source_file ol9003433_si_002.cif
_cod_data_source_block Compound8
_cod_depositor_comments
;
The following automatic conversions were performed:

'_symmetry_cell_setting' value 'Monoclinic' changed to 'monoclinic'
according to /home/saulius/struct/CIF-dictionaries/cif_core.dic
dictionary named 'cif_core.dic' version 2.4.2 from 2011-04-26.

Automatic conversion script
Id: cif_fix_values 1715 2011-07-08 13:25:40Z adriana 
;
_cod_original_sg_symbol_H-M P2(1)
_cod_database_code 1503841

loop_
_symmetry_equiv_pos_as_xyz
'x, y, z'
'-x, y+1/2, -z'

loop_
_atom_site_label
_atom_site_type_symbol
_atom_site_fract_x
_atom_site_fract_y
_atom_site_fract_z
_atom_site_U_iso_or_equiv
_atom_site_adp_type
_atom_site_occupancy
_atom_site_symmetry_multiplicity
_atom_site_calc_flag
_atom_site_refinement_flags
Br1 Br 0.99389(4) 0.60489(12) 0.626538(14) 0.07648(16) Uani 1 1 d .
Cl1 Cl -0.34721(8) 0.6080(3) 0.00950(3) 0.0704(3) Uani 1 1 d .
N1 N 0.5764(3) 0.2790(5) 0.40923(11) 0.0378(6) Uani 1 1 d .
H1N H 0.553(3) 0.114(7) 0.4046(11) 0.040(8) Uiso 1 1 d .
N2 N 0.1463(2) 0.5950(5) 0.24312(9) 0.0392(5) Uani 1 1 d .
O1 O 0.5223(2) 0.6673(4) 0.36653(8) 0.0432(5) Uani 1 1 d .
O2 O 0.1889(3) 0.8124(5) 0.23910(15) 0.0797(9) Uani 1 1 d .
O3 O 0.0307(3) 0.5349(5) 0.26168(13) 0.0715(8) Uani 1 1 d .
O4 O 0.3266(2) 0.1988(4) 0.14161(8) 0.0400(5) Uani 1 1 d .
C1 C 0.6741(3) 0.3613(6) 0.45949(12) 0.0364(6) Uani 1 1 d .
C2 C 0.6744(4) 0.2250(7) 0.50929(14) 0.0523(8) Uani 1 1 d .
H2 H 0.6094 0.0814 0.5095 0.063 Uiso 1 1 calc R
C3 C 0.7691(4) 0.2957(8) 0.55942(14) 0.0591(10) Uani 1 1 d .
H3 H 0.7693 0.2008 0.5935 0.071 Uiso 1 1 calc R
C4 C 0.8616(3) 0.5038(6) 0.55869(13) 0.0441(8) Uani 1 1 d .
C5 C 0.8618(3) 0.6442(7) 0.50941(13) 0.0522(8) Uani 1 1 d .
H5 H 0.9256 0.7895 0.5097 0.063 Uiso 1 1 calc R
C6 C 0.7681(3) 0.5720(7) 0.45926(12) 0.0473(7) Uani 1 1 d .
H6 H 0.7689 0.6665 0.4252 0.057 Uiso 1 1 calc R
C7 C 0.5030(3) 0.4342(6) 0.36731(12) 0.0339(6) Uani 1 1 d .
C8 C 0.3915(3) 0.3000(6) 0.32194(12) 0.0344(6) Uani 1 1 d .
H8A H 0.2866 0.3313 0.3297 0.041 Uiso 1 1 calc R
H8B H 0.4103 0.1144 0.3250 0.041 Uiso 1 1 calc R
C9 C 0.4018(3) 0.3853(5) 0.26002(11) 0.0310(6) Uani 1 1 d .
H9 H 0.4430 0.5627 0.2612 0.037 Uiso 1 1 calc R
C10 C 0.2425(3) 0.3850(5) 0.22351(12) 0.0299(6) Uani 1 1 d .
H10 H 0.1922 0.2173 0.2278 0.036 Uiso 1 1 calc R
C11 C 0.2574(3) 0.4267(6) 0.15991(12) 0.0341(6) Uani 1 1 d .
H11 H 0.3254 0.5756 0.1564 0.041 Uiso 1 1 calc R
C12 C 0.1063(3) 0.4662(5) 0.12165(12) 0.0346(6) Uani 1 1 d .
C13 C -0.0169(3) 0.2996(6) 0.12278(13) 0.0440(7) Uani 1 1 d .
H13 H -0.0053 0.1568 0.1476 0.053 Uiso 1 1 calc R
C14 C -0.1551(3) 0.3406(6) 0.08821(14) 0.0461(8) Uani 1 1 d .
H14 H -0.2380 0.2273 0.0892 0.055 Uiso 1 1 calc R
C15 C -0.1707(3) 0.5497(6) 0.05214(12) 0.0414(7) Uani 1 1 d .
C16 C -0.0524(4) 0.7136(6) 0.04928(13) 0.0463(8) Uani 1 1 d .
H16 H -0.0646 0.8536 0.0237 0.056 Uiso 1 1 calc R
C17 C 0.0872(3) 0.6727(6) 0.08462(12) 0.0415(7) Uani 1 1 d .
H17 H 0.1694 0.7870 0.0832 0.050 Uiso 1 1 calc R
C18 C 0.4625(3) 0.1261(6) 0.17507(10) 0.0356(6) Uani 1 1 d .
C19 C 0.5517(3) -0.0482(6) 0.15040(14) 0.0431(7) Uani 1 1 d .
H19 H 0.5195 -0.1071 0.1127 0.052 Uiso 1 1 calc R
C20 C 0.6874(4) -0.1352(7) 0.18115(15) 0.0546(9) Uani 1 1 d .
H20 H 0.7479 -0.2553 0.1647 0.065 Uiso 1 1 calc R
C21 C 0.7343(4) -0.0460(8) 0.23593(16) 0.0644(11) Uani 1 1 d .
H21 H 0.8279 -0.1033 0.2568 0.077 Uiso 1 1 calc R
C22 C 0.6463(3) 0.1248(9) 0.26022(13) 0.0539(8) Uani 1 1 d .
H22 H 0.6808 0.1843 0.2977 0.065 Uiso 1 1 calc R
C23 C 0.5056(3) 0.2145(5) 0.23097(12) 0.0356(6) Uani 1 1 d .

loop_
_atom_site_aniso_label
_atom_site_aniso_U_11
_atom_site_aniso_U_22
_atom_site_aniso_U_33
_atom_site_aniso_U_23
_atom_site_aniso_U_13
_atom_site_aniso_U_12
Br1 0.05288(19) 0.1271(4) 0.04424(19) -0.0170(3) -0.00927(13) -0.0014(3)
Cl1 0.0474(4) 0.1019(7) 0.0544(5) -0.0033(6) -0.0166(3) 0.0177(6)
N1 0.0384(12) 0.0316(13) 0.0402(14) 0.0041(11) -0.0049(10) -0.0011(10)
N2 0.0404(12) 0.0295(13) 0.0449(12) -0.0003(13) -0.0028(9) 0.0087(12)
O1 0.0549(12) 0.0334(13) 0.0368(12) 0.0000(9) -0.0070(9) 0.0046(9)
O2 0.090(2) 0.0243(13) 0.128(3) -0.0033(14) 0.0247(19) 0.0036(13)
O3 0.0570(13) 0.0626(19) 0.100(2) 0.0013(14) 0.0297(13) 0.0202(13)
O4 0.0326(9) 0.0507(12) 0.0346(10) -0.0074(9) -0.0014(8) 0.0042(8)
C1 0.0318(13) 0.0414(16) 0.0339(15) 0.0040(12) -0.0017(11) 0.0029(12)
C2 0.0459(17) 0.062(2) 0.0462(19) 0.0149(15) -0.0030(14) -0.0179(15)
C3 0.0478(18) 0.092(3) 0.0348(18) 0.0185(18) -0.0011(14) -0.0089(19)
C4 0.0287(12) 0.068(2) 0.0349(16) -0.0051(14) 0.0021(11) 0.0061(13)
C5 0.0463(15) 0.055(2) 0.0529(18) -0.0028(18) -0.0021(13) -0.0055(17)
C6 0.0463(14) 0.0532(19) 0.0393(15) 0.0112(16) -0.0034(11) -0.0080(16)
C7 0.0304(13) 0.0355(16) 0.0354(16) -0.0009(12) 0.0039(11) 0.0040(12)
C8 0.0297(13) 0.0372(15) 0.0353(15) 0.0011(12) 0.0020(11) 0.0001(12)
C9 0.0274(12) 0.0308(14) 0.0329(14) -0.0013(11) -0.0020(10) 0.0002(10)
C10 0.0288(12) 0.0203(12) 0.0390(15) -0.0006(11) 0.0006(11) 0.0007(10)
C11 0.0304(12) 0.0368(15) 0.0338(14) 0.0044(12) 0.0002(11) -0.0039(11)
C12 0.0373(14) 0.0337(14) 0.0304(14) 0.0014(12) -0.0027(11) -0.0002(12)
C13 0.0385(15) 0.0396(16) 0.0499(19) 0.0106(14) -0.0060(13) -0.0082(13)
C14 0.0354(15) 0.0487(19) 0.0510(19) -0.0010(15) -0.0042(13) -0.0098(13)
C15 0.0339(13) 0.054(2) 0.0325(14) -0.0100(14) -0.0061(10) 0.0126(14)
C16 0.0541(18) 0.0442(17) 0.0369(16) 0.0100(13) -0.0049(13) 0.0059(14)
C17 0.0418(14) 0.0404(18) 0.0400(15) 0.0096(13) -0.0007(12) -0.0011(13)
C18 0.0278(11) 0.0429(16) 0.0358(13) 0.0009(14) 0.0033(9) -0.0020(13)
C19 0.0372(14) 0.0534(18) 0.0402(17) -0.0068(14) 0.0103(13) -0.0003(14)
C20 0.0445(17) 0.064(2) 0.057(2) -0.0068(18) 0.0134(15) 0.0196(16)
C21 0.0418(17) 0.093(3) 0.056(2) -0.008(2) -0.0029(15) 0.0308(19)
C22 0.0385(14) 0.077(2) 0.0430(15) -0.010(2) -0.0032(12) 0.0166(19)
C23 0.0333(13) 0.0387(15) 0.0346(15) -0.0004(12) 0.0040(11) 0.0001(11)

loop_
_atom_type_symbol
_atom_type_description
_atom_type_scat_dispersion_real
_atom_type_scat_dispersion_imag
_atom_type_scat_source
C C 0.0033 0.0016 'International Tables Vol C Tables 4.2.6.8 and 6.1.1.4'
H H 0.0000 0.0000 'International Tables Vol C Tables 4.2.6.8 and 6.1.1.4'
N N 0.0061 0.0033 'International Tables Vol C Tables 4.2.6.8 and 6.1.1.4'
O O 0.0106 0.0060 'International Tables Vol C Tables 4.2.6.8 and 6.1.1.4'
Cl Cl 0.1484 0.1585 'International Tables Vol C Tables 4.2.6.8 and 6.1.1.4'
Br Br -0.2901 2.4595 'International Tables Vol C Tables 4.2.6.8 and 6.1.1.4'

loop_
_geom_angle_atom_site_label_1
_geom_angle_atom_site_label_2
_geom_angle_atom_site_label_3
_geom_angle
C7 N1 C1 125.9(3)
C7 N1 H1N 114.2(18)
C1 N1 H1N 119.8(18)
O2 N2 O3 124.2(3)
O2 N2 C10 117.8(2)
O3 N2 C10 118.0(3)
C18 O4 C11 115.3(2)
C2 C1 C6 119.6(3)
C2 C1 N1 118.6(3)
C6 C1 N1 121.8(3)
C1 C2 C3 120.8(3)
C1 C2 H2 119.6
C3 C2 H2 119.6
C4 C3 C2 119.0(3)
C4 C3 H3 120.5
C2 C3 H3 120.5
C3 C4 C5 121.0(3)
C3 C4 Br1 120.1(2)
C5 C4 Br1 118.9(2)
C4 C5 C6 119.9(3)
C4 C5 H5 120.0
C6 C5 H5 120.0
C1 C6 C5 119.6(3)
C1 C6 H6 120.2
C5 C6 H6 120.2
O1 C7 N1 123.2(3)
O1 C7 C8 121.7(3)
N1 C7 C8 115.1(3)
C7 C8 C9 114.3(2)
C7 C8 H8A 108.7
C9 C8 H8A 108.7
C7 C8 H8B 108.7
C9 C8 H8B 108.7
H8A C8 H8B 107.6
C23 C9 C10 108.1(2)
C23 C9 C8 112.6(2)
C10 C9 C8 110.5(2)
C23 C9 H9 108.5
C10 C9 H9 108.5
C8 C9 H9 108.5
N2 C10 C9 109.8(2)
N2 C10 C11 109.4(2)
C9 C10 C11 109.9(2)
N2 C10 H10 109.2
C9 C10 H10 109.2
C11 C10 H10 109.2
O4 C11 C12 108.2(2)
O4 C11 C10 106.2(2)
C12 C11 C10 113.8(2)
O4 C11 H11 109.5
C12 C11 H11 109.5
C10 C11 H11 109.5
C17 C12 C13 118.6(2)
C17 C12 C11 119.8(3)
C13 C12 C11 121.6(2)
C14 C13 C12 120.9(3)
C14 C13 H13 119.5
C12 C13 H13 119.5
C13 C14 C15 119.0(3)
C13 C14 H14 120.5
C15 C14 H14 120.5
C16 C15 C14 121.6(2)
C16 C15 Cl1 119.0(2)
C14 C15 Cl1 119.3(2)
C15 C16 C17 119.2(3)
C15 C16 H16 120.4
C17 C16 H16 120.4
C12 C17 C16 120.6(3)
C12 C17 H17 119.7
C16 C17 H17 119.7
C19 C18 O4 115.9(2)
C19 C18 C23 121.6(3)
O4 C18 C23 122.5(2)
C20 C19 C18 119.8(3)
C20 C19 H19 120.1
C18 C19 H19 120.1
C21 C20 C19 119.7(3)
C21 C20 H20 120.2
C19 C20 H20 120.2
C22 C21 C20 120.4(3)
C22 C21 H21 119.8
C20 C21 H21 119.8
C21 C22 C23 121.9(3)
C21 C22 H22 119.1
C23 C22 H22 119.1
C18 C23 C22 116.6(3)
C18 C23 C9 121.7(2)
C22 C23 C9 121.6(2)

loop_
_geom_bond_atom_site_label_1
_geom_bond_atom_site_label_2
_geom_bond_distance
Br1 C4 1.899(3)
Cl1 C15 1.741(3)
N1 C7 1.358(4)
N1 C1 1.417(4)
N1 H1N 0.88(4)
N2 O2 1.199(4)
N2 O3 1.207(3)
N2 C10 1.496(4)
O1 C7 1.225(4)
O4 C18 1.379(3)
O4 C11 1.428(3)
C1 C2 1.368(4)
C1 C6 1.373(4)
C2 C3 1.385(5)
C2 H2 0.9400
C3 C4 1.355(5)
C3 H3 0.9400
C4 C5 1.369(4)
C5 C6 1.383(4)
C5 H5 0.9400
C6 H6 0.9400
C7 C8 1.506(4)
C8 C9 1.537(4)
C8 H8A 0.9800
C8 H8B 0.9800
C9 C23 1.510(4)
C9 C10 1.526(3)
C9 H9 0.9900
C10 C11 1.535(4)
C10 H10 0.9900
C11 C12 1.500(4)
C11 H11 0.9900
C12 C17 1.376(4)
C12 C13 1.390(4)
C13 C14 1.372(4)
C13 H13 0.9400
C14 C15 1.373(4)
C14 H14 0.9400
C15 C16 1.354(4)
C16 C17 1.390(4)
C16 H16 0.9400
C17 H17 0.9400
C18 C19 1.382(4)
C18 C23 1.389(4)
C19 C20 1.374(4)
C19 H19 0.9400
C20 C21 1.372(5)
C20 H20 0.9400
C21 C22 1.359(5)
C21 H21 0.9400
C22 C23 1.400(4)
C22 H22 0.9400

loop_
_geom_hbond_atom_site_label_D
_geom_hbond_atom_site_label_H
_geom_hbond_atom_site_label_A
_geom_hbond_distance_DH
_geom_hbond_distance_HA
_geom_hbond_distance_DA
_geom_hbond_angle_DHA
_geom_hbond_site_symmetry_A
N1 H1N O1 0.88(4) 2.49(4) 3.348(3) 164(2) 1_545
C6 H6 O1 0.94 2.39 2.869(3) 111.7 .
C8 H8A N2 0.98 2.60 3.035(3) 106.8 .
C9 H9 O1 0.99 2.53 2.955(3) 105.8 .
C10 H10 O2 0.99 2.12 3.046(4) 154.3 1_545
C21 H21 O3 0.94 2.58 3.380(4) 142.9 1_645

loop_
_geom_torsion_atom_site_label_1
_geom_torsion_atom_site_label_2
_geom_torsion_atom_site_label_3
_geom_torsion_atom_site_label_4
_geom_torsion
C7 N1 C1 C2 145.6(3)
C7 N1 C1 C6 -34.8(4)
C6 C1 C2 C3 -0.4(5)
N1 C1 C2 C3 179.2(3)
C1 C2 C3 C4 0.4(5)
C2 C3 C4 C5 0.3(5)
C2 C3 C4 Br1 -179.6(3)
C3 C4 C5 C6 -0.9(5)
Br1 C4 C5 C6 179.0(2)
C2 C1 C6 C5 -0.1(5)
N1 C1 C6 C5 -179.8(3)
C4 C5 C6 C1 0.8(5)
C1 N1 C7 O1 5.3(5)
C1 N1 C7 C8 -173.2(2)
O1 C7 C8 C9 45.5(4)
N1 C7 C8 C9 -136.0(3)
C7 C8 C9 C23 94.2(3)
C7 C8 C9 C10 -144.7(2)
O2 N2 C10 C9 62.4(3)
O3 N2 C10 C9 -117.9(3)
O2 N2 C10 C11 -58.3(3)
O3 N2 C10 C11 121.4(3)
C23 C9 C10 N2 -167.4(2)
C8 C9 C10 N2 68.9(3)
C23 C9 C10 C11 -47.0(3)
C8 C9 C10 C11 -170.7(2)
C18 O4 C11 C12 -175.9(2)
C18 O4 C11 C10 -53.3(3)
N2 C10 C11 O4 -170.19(19)
C9 C10 C11 O4 69.2(3)
N2 C10 C11 C12 -51.3(3)
C9 C10 C11 C12 -171.9(2)
O4 C11 C12 C17 -112.7(3)
C10 C11 C12 C17 129.5(3)
O4 C11 C12 C13 67.7(3)
C10 C11 C12 C13 -50.1(4)
C17 C12 C13 C14 -0.6(5)
C11 C12 C13 C14 178.9(3)
C12 C13 C14 C15 0.1(5)
C13 C14 C15 C16 1.0(5)
C13 C14 C15 Cl1 -178.3(2)
C14 C15 C16 C17 -1.4(5)
Cl1 C15 C16 C17 177.9(2)
C13 C12 C17 C16 0.2(4)
C11 C12 C17 C16 -179.4(3)
C15 C16 C17 C12 0.8(5)
C11 O4 C18 C19 -163.2(3)
C11 O4 C18 C23 19.0(4)
O4 C18 C19 C20 -178.6(3)
C23 C18 C19 C20 -0.9(5)
C18 C19 C20 C21 -0.7(6)
C19 C20 C21 C22 1.0(6)
C20 C21 C22 C23 0.4(7)
C19 C18 C23 C22 2.1(4)
O4 C18 C23 C22 179.7(3)
C19 C18 C23 C9 -174.2(3)
O4 C18 C23 C9 3.4(4)
C21 C22 C23 C18 -1.9(5)
C21 C22 C23 C9 174.4(3)
C10 C9 C23 C18 12.1(3)
C8 C9 C23 C18 134.5(3)
C10 C9 C23 C22 -164.0(3)
C8 C9 C23 C22 -41.6(4)
